data_4000468
_journal_name_full 'Chemistry of Materials'
_journal_year 2004
_chemical_formula_sum 'In O7 P2 Rb'
_chemical_formula_weight 374.23
_space_group_IT_number 14
_symmetry_cell_setting monoclinic
_symmetry_space_group_name_Hall '-P 2ybc'
_symmetry_space_group_name_H-M 'P 1 21/c 1'
_atom_sites_solution_hydrogens geom
_atom_sites_solution_primary direct
_atom_sites_solution_secondary difmap
_cell_angle_alpha 90.00
_cell_angle_beta 105.4330(10)
_cell_angle_gamma 90.00
_cell_formula_units_Z 4
_cell_length_a 7.55230(10)
_cell_length_b 10.4201(3)
_cell_length_c 8.5026(2)
_cell_measurement_reflns_used 6082
_cell_measurement_temperature 293(2)
_cell_measurement_theta_max 31.50
_cell_measurement_theta_min 2.80
_cell_volume 644.99(3)
_diffrn_ambient_temperature 293(2)
_diffrn_detector_area_resol_mean ?
_diffrn_measurement_device_type 'CCD area detector'
_diffrn_measurement_method 'phi and omega scans'
_diffrn_radiation_monochromator graphite
_diffrn_radiation_source 'fine-focus sealed tube'
_diffrn_radiation_type MoK\a
_diffrn_radiation_wavelength 0.71073
_diffrn_reflns_av_R_equivalents 0.0466
_diffrn_reflns_av_sigmaI/netI 0.0347
_diffrn_reflns_limit_h_max 6
_diffrn_reflns_limit_h_min -11
_diffrn_reflns_limit_k_max 15
_diffrn_reflns_limit_k_min -15
_diffrn_reflns_limit_l_max 12
_diffrn_reflns_limit_l_min -12
_diffrn_reflns_number 6246
_diffrn_reflns_theta_max 31.50
_diffrn_reflns_theta_min 2.80
_diffrn_standards_decay_% 0
_diffrn_standards_interval_count 0
_diffrn_standards_interval_time .
_diffrn_standards_number 0
_exptl_absorpt_coefficient_mu 11.645
_exptl_absorpt_correction_T_max 1.0000
_exptl_absorpt_correction_T_min .3655
_exptl_absorpt_correction_type empirical
_exptl_absorpt_process_details 'SADABS (Sheldrick, 1996)'
_exptl_crystal_colour colorless
_exptl_crystal_density_diffrn 3.854
_exptl_crystal_density_meas ?
_exptl_crystal_density_method 'not measured'
_exptl_crystal_description block
_exptl_crystal_F_000 688
_exptl_crystal_size_max .44
_exptl_crystal_size_mid .25
_exptl_crystal_size_min .18
_refine_ls_extinction_coef 0.088(3)
_refine_ls_extinction_expression Fc^*^=kFc[1+0.001xFc^2^\l^3^/sin(2\q)]^-1/4^
_refine_ls_extinction_method SHELXL
_refine_ls_goodness_of_fit_ref 1.146
_refine_ls_hydrogen_treatment mixed
_refine_ls_matrix_type full
_refine_ls_number_parameters 101
_refine_ls_number_reflns 2141
_refine_ls_number_restraints 0
_refine_ls_restrained_S_all 1.146
_refine_ls_R_factor_gt 0.0376
_refine_ls_shift/su_max 0.001
_refine_ls_shift/su_mean 0.000
_refine_ls_structure_factor_coef Fsqd
_refine_ls_weighting_details 'calc w=1/[\s^2^(Fo^2^)+(0.0551P)^2^+2.9581P] where P=(Fo^2^+2Fc^2^)/3'
_refine_ls_weighting_scheme calc
_refine_ls_wR_factor_gt 0.0967
_refine_ls_wR_factor_ref 0.0984
_reflns_number_gt 2024
_reflns_number_total 2141
_reflns_threshold_expression >2sigma(I)
_cod_depositor_comments
;
The following automatic conversions were performed:
'_symmetry_cell_setting' value 'Monoclinic' changed to 'monoclinic'
according to '/home/saulius/struct/CIF-dictionaries/cif_core.dic'
dictionary named 'cif_core.dic' version 2.4.1 from 2010-06-29.

Automatic conversion script
Id: cif_fix_enum 1527 2010-12-29 10:47:43Z saulius 
;
_cod_original_sg_symbol_H-M P2(1)/c
_cod_database_code 4000468
_refine_ls_r_factor_ref 0.0404

loop_
_symmetry_equiv_pos_as_xyz
'x, y, z'
'-x, y+1/2, -z+1/2'
'-x, -y, -z'
'x, -y-1/2, z-1/2'

loop_
_atom_site_label
_atom_site_type_symbol
_atom_site_fract_x
_atom_site_fract_y
_atom_site_fract_z
_atom_site_U_iso_or_equiv
_atom_site_adp_type
_atom_site_occupancy
_atom_site_symmetry_multiplicity
_atom_site_calc_flag
_atom_site_refinement_flags
_atom_site_disorder_assembly
_atom_site_disorder_group
In In 0.73611(3) 0.09965(3) 0.25691(3) 0.00467(13) Uani 1 1 d . . .
Rb Rb 0.31339(6) 0.18488(5) 0.44847(5) 0.01685(15) Uani 1 1 d . . .
P1 P 0.63237(14) 0.09641(9) 0.82559(13) 0.0055(2) Uani 1 1 d . . .
P2 P -0.06190(13) 0.13603(10) 0.68712(12) 0.0054(2) Uani 1 1 d . . .
O1 O 0.5069(4) -0.0038(3) 0.7220(4) 0.0087(5) Uani 1 1 d . . .
O2 O -0.1643(4) 0.0659(3) 0.8077(4) 0.0111(6) Uani 1 1 d . . .
O3 O -0.0478(4) 0.2778(3) 0.7308(4) 0.0105(6) Uani 1 1 d . . .
O4 O 0.5776(4) 0.2301(3) 0.7554(4) 0.0112(6) Uani 1 1 d . . .
O5 O 0.1311(4) 0.0805(3) 0.7310(4) 0.0126(6) Uani 1 1 d . . .
O6 O -0.1753(6) 0.1056(4) 0.5170(4) 0.0186(7) Uani 1 1 d . . .
O7 O 0.6415(6) 0.0877(4) 1.0018(5) 0.0213(8) Uani 1 1 d . . .

loop_
_atom_site_aniso_label
_atom_site_aniso_U_11
_atom_site_aniso_U_22
_atom_site_aniso_U_33
_atom_site_aniso_U_23
_atom_site_aniso_U_13
_atom_site_aniso_U_12
In 0.00238(16) 0.00537(17) 0.00477(16) 0.00034(8) -0.00165(10) -0.00008(7)
Rb 0.0120(2) 0.0223(3) 0.0135(2) 0.00245(16) -0.00132(16) 0.00045(15)
P1 0.0029(4) 0.0075(4) 0.0048(4) -0.0006(3) -0.0010(3) -0.0026(3)
P2 0.0029(4) 0.0062(4) 0.0059(4) -0.0008(3) -0.0010(3) 0.0007(3)
O1 0.0080(12) 0.0098(12) 0.0073(12) -0.0022(10) 0.0002(10) -0.0039(10)
O2 0.0046(12) 0.0145(14) 0.0126(13) 0.0052(12) -0.0004(10) 0.0016(11)
O3 0.0024(12) 0.0082(13) 0.0200(15) -0.0031(11) 0.0010(11) -0.0001(10)
O4 0.0041(12) 0.0073(12) 0.0201(15) 0.0011(11) -0.0001(11) -0.0009(10)
O5 0.0043(12) 0.0104(13) 0.0224(16) 0.0004(12) 0.0020(11) 0.0022(10)
O6 0.0201(18) 0.0238(18) 0.0086(15) -0.0025(13) -0.0019(13) 0.0010(13)
O7 0.0205(18) 0.036(2) 0.0059(13) -0.0027(14) 0.0013(13) -0.0133(16)
